data_4081189
loop_
_publ_author_name
'Go, Min Jeong'
'Lee, Kang Mun'
'Oh, Chang Hwa'
'Kang, Yi Young'
'Kim, So Han'
'Park, Hyoung Ryun'
'Kim, Youngjo'
'Lee, Junseong'

_publ_section_title
;
 New Titanium Catalysts Containing Tetrazole for Cycloaddition of CO2to
 Epoxides
;
_journal_issue 15
_journal_name_full Organometallics
_journal_page_first 4452
_journal_paper_doi 10.1021/om400605k
_journal_volume 32
_journal_year 2013
_chemical_formula_sum 'C22 H26 Cl2 N8 O4 Ti'
_chemical_formula_weight 585.31
_chemical_name_systematic
; 
 ? 
;
_space_group_IT_number 2
_symmetry_cell_setting triclinic
_symmetry_space_group_name_Hall '-P 1'
_symmetry_space_group_name_H-M 'P -1'
_atom_sites_solution_hydrogens geom
_atom_sites_solution_primary direct
_atom_sites_solution_secondary difmap
_audit_creation_method SHELXL-97
_cell_angle_alpha 74.185(5)
_cell_angle_beta 80.789(6)
_cell_angle_gamma 72.892(5)
_cell_formula_units_Z 2
_cell_length_a 9.5039(11)
_cell_length_b 11.2188(13)
_cell_length_c 15.1921(18)
_cell_measurement_temperature 296(2)
_cell_volume 1483.9(3)
_computing_structure_refinement 'SHELXL-97 (Sheldrick, 1997)'
_computing_structure_solution 'SHELXS-97 (Sheldrick, 1990)'
_diffrn_ambient_temperature 296(2)
_diffrn_measured_fraction_theta_full 0.995
_diffrn_measured_fraction_theta_max 0.959
_diffrn_radiation_monochromator graphite
_diffrn_radiation_source 'fine-focus sealed tube'
_diffrn_radiation_type MoK\a
_diffrn_radiation_wavelength 0.71073
_diffrn_reflns_av_R_equivalents 0.0884
_diffrn_reflns_av_sigmaI/netI 0.1734
_diffrn_reflns_limit_h_max 13
_diffrn_reflns_limit_h_min -12
_diffrn_reflns_limit_k_max 16
_diffrn_reflns_limit_k_min -15
_diffrn_reflns_limit_l_max 21
_diffrn_reflns_limit_l_min -21
_diffrn_reflns_number 23036
_diffrn_reflns_theta_full 25.50
_diffrn_reflns_theta_max 30.57
_diffrn_reflns_theta_min 1.40
_exptl_absorpt_coefficient_mu 0.508
_exptl_crystal_density_diffrn 1.310
_exptl_crystal_density_method 'not measured'
_exptl_crystal_F_000 604
_exptl_crystal_size_max 0.10
_exptl_crystal_size_mid 0.08
_exptl_crystal_size_min 0.06
_refine_diff_density_max 0.721
_refine_diff_density_min -0.426
_refine_diff_density_rms 0.119
_refine_ls_extinction_method none
_refine_ls_goodness_of_fit_ref 1.025
_refine_ls_hydrogen_treatment constr
_refine_ls_matrix_type full
_refine_ls_number_parameters 335
_refine_ls_number_reflns 8737
_refine_ls_number_restraints 0
_refine_ls_restrained_S_all 1.025
_refine_ls_R_factor_all 0.2100
_refine_ls_R_factor_gt 0.0957
_refine_ls_shift/su_max 0.002
_refine_ls_shift/su_mean 0.000
_refine_ls_structure_factor_coef Fsqd
_refine_ls_weighting_details 'calc w=1/[\s^2^(Fo^2^)+(0.0895P)^2^+0.0000P] where P=(Fo^2^+2Fc^2^)/3'
_refine_ls_weighting_scheme calc
_refine_ls_wR_factor_gt 0.2183
_refine_ls_wR_factor_ref 0.2443
_reflns_number_gt 3075
_reflns_number_total 8737
_reflns_threshold_expression >2sigma(I)
_cod_data_source_file om400605k_si_001.cif
_cod_data_source_block complex3
_cod_original_sg_symbol_H-M P-1
_cod_database_code 4081189

loop_
_symmetry_equiv_pos_as_xyz
'x, y, z'
'-x, -y, -z'

loop_
_atom_site_label
_atom_site_type_symbol
_atom_site_fract_x
_atom_site_fract_y
_atom_site_fract_z
_atom_site_U_iso_or_equiv
_atom_site_adp_type
_atom_site_occupancy
_atom_site_symmetry_multiplicity
_atom_site_calc_flag
_atom_site_refinement_flags
Ti Ti 0.27414(9) 1.13886(8) 0.25185(6) 0.0469(3) Uani 1 1 d .
Cl1 Cl 0.21878(17) 1.31988(13) 0.13334(10) 0.0703(4) Uani 1 1 d .
Cl2 Cl 0.33760(15) 1.23561(14) 0.34848(10) 0.0680(4) Uani 1 1 d .
O1 O 0.0780(3) 1.1505(3) 0.2981(2) 0.0469(8) Uani 1 1 d .
O2 O 0.4659(3) 1.0687(3) 0.2081(2) 0.0513(9) Uani 1 1 d .
N1 N 0.3014(4) 0.9586(4) 0.3557(3) 0.0467(10) Uani 1 1 d .
N2 N 0.4320(4) 0.8778(5) 0.3862(3) 0.0644(12) Uani 1 1 d .
N3 N 0.4104(5) 0.7784(5) 0.4458(3) 0.0719(14) Uani 1 1 d .
N4 N 0.2644(5) 0.7935(4) 0.4566(3) 0.0672(13) Uani 1 1 d .
H101 H 0.2209 0.7396 0.4936 0.081 Uiso 1 1 calc R
N5 N 0.2327(4) 1.0277(4) 0.1645(3) 0.0459(10) Uani 1 1 d .
N6 N 0.0949(4) 1.0300(4) 0.1468(3) 0.0558(11) Uani 1 1 d .
N7 N 0.1093(5) 0.9550(4) 0.0929(3) 0.0547(11) Uani 1 1 d .
N8 N 0.2556(4) 0.9053(4) 0.0766(3) 0.0532(11) Uani 1 1 d .
H102 H 0.2943 0.8519 0.0426 0.064 Uiso 1 1 calc R
C11 C -0.0137(5) 1.0789(5) 0.3398(3) 0.0447(12) Uani 1 1 d .
C12 C -0.1652(5) 1.1276(6) 0.3304(4) 0.0592(14) Uani 1 1 d .
H12 H -0.2013 1.2093 0.2939 0.071 Uiso 1 1 calc R
C13 C -0.2612(6) 1.0553(7) 0.3747(4) 0.0762(19) Uani 1 1 d .
H13 H -0.3620 1.0894 0.3690 0.091 Uiso 1 1 calc R
C14 C -0.2105(7) 0.9336(7) 0.4272(4) 0.0768(19) Uani 1 1 d .
H14 H -0.2766 0.8854 0.4564 0.092 Uiso 1 1 calc R
C15 C -0.0625(6) 0.8829(5) 0.4366(4) 0.0591(14) Uani 1 1 d .
H15 H -0.0283 0.8001 0.4721 0.071 Uiso 1 1 calc R
C16 C 0.0377(5) 0.9551(5) 0.3931(3) 0.0475(12) Uani 1 1 d .
C17 C 0.1956(6) 0.9033(5) 0.4021(3) 0.0493(12) Uani 1 1 d .
C18 C 0.5521(5) 0.9768(4) 0.1684(3) 0.0426(11) Uani 1 1 d .
C19 C 0.7056(5) 0.9446(5) 0.1691(3) 0.0510(13) Uani 1 1 d .
H19 H 0.7483 0.9843 0.2000 0.061 Uiso 1 1 calc R
C20 C 0.7931(5) 0.8547(5) 0.1241(3) 0.0524(13) Uani 1 1 d .
H20 H 0.8952 0.8351 0.1243 0.063 Uiso 1 1 calc R
C21 C 0.7352(6) 0.7932(5) 0.0792(3) 0.0575(14) Uani 1 1 d .
H21 H 0.7972 0.7305 0.0510 0.069 Uiso 1 1 calc R
C22 C 0.5837(5) 0.8240(4) 0.0755(3) 0.0468(12) Uani 1 1 d .
H22 H 0.5441 0.7842 0.0429 0.056 Uiso 1 1 calc R
C23 C 0.4899(5) 0.9154(4) 0.1209(3) 0.0439(11) Uani 1 1 d .
C24 C 0.3308(5) 0.9493(4) 0.1197(3) 0.0420(11) Uani 1 1 d .
C52 C 0.3181(12) 0.5720(8) 0.8994(6) 0.126(3) Uani 1 1 d .
H52A H 0.3333 0.5657 0.8359 0.151 Uiso 1 1 calc R
H52B H 0.3615 0.4889 0.9382 0.151 Uiso 1 1 calc R
O4 O 0.1704(8) 0.5854(5) 0.5624(5) 0.214(5) Uani 1 1 d .
C51 C 0.3817(8) 0.6736(8) 0.9115(6) 0.119(3) Uani 1 1 d .
H51A H 0.4834 0.6362 0.9262 0.143 Uiso 1 1 calc R
H51B H 0.3799 0.7401 0.8550 0.143 Uiso 1 1 calc R
O3 O 0.2990(4) 0.7251(4) 0.9811(3) 0.0820(13) Uani 1 1 d .
C54 C 0.1548(10) 0.6937(12) 0.9852(9) 0.203(6) Uani 1 1 d .
H54A H 0.1287 0.6499 1.0474 0.244 Uiso 1 1 calc R
H54B H 0.0776 0.7725 0.9683 0.244 Uiso 1 1 calc R
C53 C 0.1646(9) 0.6169(7) 0.9266(6) 0.098(2) Uani 1 1 d .
H53A H 0.1107 0.6655 0.8735 0.118 Uiso 1 1 calc R
H53B H 0.1237 0.5451 0.9575 0.118 Uiso 1 1 calc R
C55 C 0.2448(14) 0.4541(11) 0.5551(9) 0.192(5) Uani 1 1 d .
H55A H 0.2025 0.4305 0.5104 0.230 Uiso 1 1 calc R
H55B H 0.3498 0.4436 0.5380 0.230 Uiso 1 1 calc R
C56 C 0.2177(11) 0.3784(8) 0.6476(7) 0.152(4) Uani 1 1 d .
H56A H 0.1689 0.3145 0.6458 0.183 Uiso 1 1 calc R
H56B H 0.3104 0.3347 0.6750 0.183 Uiso 1 1 calc R
C57 C 0.1312(19) 0.4601(11) 0.6968(8) 0.242(8) Uani 1 1 d .
H57A H 0.1883 0.4834 0.7339 0.290 Uiso 1 1 calc R
H57B H 0.0548 0.4248 0.7360 0.290 Uiso 1 1 calc R
C58 C 0.0725(13) 0.5637(8) 0.6264(8) 0.159(4) Uani 1 1 d .
H58A H -0.0057 0.5456 0.6025 0.191 Uiso 1 1 calc R
H58B H 0.0298 0.6395 0.6505 0.191 Uiso 1 1 calc R

loop_
_atom_site_aniso_label
_atom_site_aniso_U_11
_atom_site_aniso_U_22
_atom_site_aniso_U_33
_atom_site_aniso_U_23
_atom_site_aniso_U_13
_atom_site_aniso_U_12
Ti 0.0484(5) 0.0529(6) 0.0467(6) -0.0194(4) 0.0025(4) -0.0208(4)
Cl1 0.0954(11) 0.0584(8) 0.0580(9) -0.0100(7) 0.0002(8) -0.0289(8)
Cl2 0.0698(9) 0.0821(10) 0.0691(10) -0.0424(8) -0.0010(7) -0.0261(8)
O1 0.0393(17) 0.0504(19) 0.049(2) -0.0124(16) -0.0046(15) -0.0078(15)
O2 0.0473(19) 0.065(2) 0.059(2) -0.0326(18) 0.0095(16) -0.0318(17)
N1 0.040(2) 0.056(2) 0.048(2) -0.020(2) -0.0044(19) -0.011(2)
N2 0.042(3) 0.086(4) 0.059(3) -0.024(3) -0.004(2) -0.002(2)
N3 0.056(3) 0.084(4) 0.057(3) -0.007(3) -0.008(2) 0.003(3)
N4 0.066(3) 0.064(3) 0.053(3) -0.002(2) 0.008(2) -0.009(2)
N5 0.049(2) 0.053(2) 0.044(2) -0.012(2) -0.0030(19) -0.026(2)
N6 0.051(3) 0.075(3) 0.049(3) -0.025(2) -0.001(2) -0.023(2)
N7 0.052(3) 0.069(3) 0.053(3) -0.024(2) -0.001(2) -0.024(2)
N8 0.056(3) 0.056(3) 0.053(3) -0.016(2) -0.003(2) -0.020(2)
C11 0.044(3) 0.055(3) 0.039(3) -0.023(2) -0.001(2) -0.010(2)
C12 0.043(3) 0.084(4) 0.049(3) -0.025(3) 0.000(2) -0.009(3)
C13 0.044(3) 0.135(6) 0.053(4) -0.034(4) -0.004(3) -0.018(4)
C14 0.078(4) 0.128(6) 0.051(4) -0.031(4) 0.016(3) -0.068(4)
C15 0.065(4) 0.071(4) 0.053(3) -0.023(3) 0.005(3) -0.033(3)
C16 0.042(3) 0.058(3) 0.047(3) -0.022(3) 0.001(2) -0.016(2)
C17 0.066(3) 0.048(3) 0.035(3) -0.010(2) -0.003(2) -0.017(3)
C18 0.050(3) 0.051(3) 0.033(3) -0.009(2) 0.003(2) -0.028(2)
C19 0.053(3) 0.067(3) 0.042(3) -0.019(3) 0.005(2) -0.030(3)
C20 0.042(3) 0.074(4) 0.049(3) -0.023(3) 0.004(2) -0.022(3)
C21 0.063(4) 0.057(3) 0.048(3) -0.016(3) 0.006(3) -0.010(3)
C22 0.053(3) 0.052(3) 0.043(3) -0.016(2) -0.001(2) -0.023(2)
C23 0.055(3) 0.043(3) 0.034(3) -0.003(2) 0.003(2) -0.022(2)
C24 0.052(3) 0.048(3) 0.034(3) -0.015(2) -0.002(2) -0.022(2)
C52 0.185(9) 0.110(6) 0.111(7) -0.061(5) -0.009(6) -0.054(6)
O4 0.215(7) 0.068(4) 0.211(7) 0.034(4) 0.141(6) 0.041(4)
C51 0.114(6) 0.171(8) 0.118(6) -0.082(6) 0.054(5) -0.098(6)
O3 0.063(2) 0.094(3) 0.115(4) -0.064(3) 0.019(2) -0.036(2)
C54 0.098(7) 0.301(15) 0.305(15) -0.259(14) 0.052(8) -0.058(8)
C53 0.095(6) 0.097(6) 0.115(6) -0.014(5) -0.035(5) -0.043(5)
C55 0.226(13) 0.155(11) 0.182(13) -0.041(10) -0.041(10) -0.018(10)
C56 0.186(9) 0.073(5) 0.121(8) 0.031(6) 0.042(7) 0.001(6)
C57 0.42(2) 0.097(8) 0.117(9) -0.003(7) 0.034(11) 0.015(11)
C58 0.230(12) 0.076(6) 0.147(9) 0.002(6) 0.033(9) -0.055(7)

loop_
_atom_type_symbol
_atom_type_description
_atom_type_scat_dispersion_real
_atom_type_scat_dispersion_imag
_atom_type_scat_source
C C 0.0033 0.0016 'International Tables Vol C Tables 4.2.6.8 and 6.1.1.4'
H H 0.0000 0.0000 'International Tables Vol C Tables 4.2.6.8 and 6.1.1.4'
N N 0.0061 0.0033 'International Tables Vol C Tables 4.2.6.8 and 6.1.1.4'
O O 0.0106 0.0060 'International Tables Vol C Tables 4.2.6.8 and 6.1.1.4'
Cl Cl 0.1484 0.1585 'International Tables Vol C Tables 4.2.6.8 and 6.1.1.4'
Ti Ti 0.2776 0.4457 'International Tables Vol C Tables 4.2.6.8 and 6.1.1.4'

loop_
_geom_angle_atom_site_label_1
_geom_angle_atom_site_label_2
_geom_angle_atom_site_label_3
_geom_angle
O2 Ti O1 159.56(14)
O2 Ti N1 85.28(14)
O1 Ti N1 79.95(14)
O2 Ti N5 79.66(14)
O1 Ti N5 84.76(14)
N1 Ti N5 83.94(14)
O2 Ti Cl2 95.88(10)
O1 Ti Cl2 98.54(11)
N1 Ti Cl2 91.46(11)
N5 Ti Cl2 173.81(12)
O2 Ti Cl1 98.09(11)
O1 Ti Cl1 94.66(11)
N1 Ti Cl1 171.14(11)
N5 Ti Cl1 88.59(11)
Cl2 Ti Cl1 96.32(6)
C11 O1 Ti 142.1(3)
C18 O2 Ti 144.5(3)
C17 N1 N2 106.0(4)
C17 N1 Ti 127.6(3)
N2 N1 Ti 126.4(3)
N3 N2 N1 110.9(4)
N2 N3 N4 106.2(4)
C17 N4 N3 110.7(4)
C24 N5 N6 107.8(4)
C24 N5 Ti 127.9(3)
N6 N5 Ti 124.3(3)
N7 N6 N5 108.6(4)
N6 N7 N8 106.3(4)
C24 N8 N7 110.8(4)
O1 C11 C16 121.4(4)
O1 C11 C12 119.9(5)
C16 C11 C12 118.7(5)
C13 C12 C11 120.3(6)
C14 C13 C12 120.9(5)
C15 C14 C13 120.0(5)
C14 C15 C16 120.3(5)
C11 C16 C15 119.7(5)
C11 C16 C17 118.9(4)
C15 C16 C17 121.3(5)
N4 C17 N1 106.2(4)
N4 C17 C16 128.0(5)
N1 C17 C16 125.8(4)
O2 C18 C19 120.6(4)
O2 C18 C23 120.4(4)
C19 C18 C23 118.9(4)
C20 C19 C18 120.0(5)
C21 C20 C19 121.9(5)
C20 C21 C22 119.9(5)
C21 C22 C23 120.0(5)
C22 C23 C18 119.2(4)
C22 C23 C24 121.8(4)
C18 C23 C24 119.0(4)
N8 C24 N5 106.5(4)
N8 C24 C23 126.9(4)
N5 C24 C23 126.6(4)
C53 C52 C51 102.9(6)
C58 O4 C55 99.8(8)
O3 C51 C52 108.6(6)
C51 O3 C54 102.8(5)
C53 C54 O3 110.6(6)
C54 C53 C52 106.6(7)
C56 C55 O4 102.8(9)
C57 C56 C55 107.3(9)
C56 C57 C58 100.3(9)
O4 C58 C57 111.0(11)

loop_
_geom_bond_atom_site_label_1
_geom_bond_atom_site_label_2
_geom_bond_distance
Ti O2 1.854(3)
Ti O1 1.863(3)
Ti N1 2.174(4)
Ti N5 2.198(4)
Ti Cl2 2.2879(15)
Ti Cl1 2.3074(17)
O1 C11 1.328(5)
O2 C18 1.334(5)
N1 C17 1.340(6)
N1 N2 1.368(5)
N2 N3 1.277(6)
N3 N4 1.336(6)
N4 C17 1.332(6)
N5 C24 1.322(5)
N5 N6 1.370(5)
N6 N7 1.292(5)
N7 N8 1.347(5)
N8 C24 1.310(5)
C11 C16 1.392(6)
C11 C12 1.398(6)
C12 C13 1.372(8)
C13 C14 1.369(8)
C14 C15 1.368(8)
C15 C16 1.401(6)
C16 C17 1.455(7)
C18 C19 1.397(6)
C18 C23 1.412(6)
C19 C20 1.370(6)
C20 C21 1.357(7)
C21 C22 1.385(7)
C22 C23 1.405(6)
C23 C24 1.448(6)
C52 C53 1.428(10)
C52 C51 1.500(9)
O4 C58 1.259(10)
O4 C55 1.460(11)
C51 O3 1.368(7)
O3 C54 1.501(10)
C54 C53 1.373(10)
C55 C56 1.458(13)
C56 C57 1.345(11)
C57 C58 1.393(13)
